data_4514376
loop_
_publ_author_name
'Rainoldi, Giulia'
'Begnini, Fabio'
'de Munnik, Mariska'
'Lo Presti, Leonardo'
'Vande Velde, Christophe M. L.'
'Orru, Romano'
'Lesma, Giordano'
'Ruijter, Eelco'
'Silvani, Alessandra'

_publ_section_title
;
 Sequential Multicomponent Strategy for the Diastereoselective Synthesis
 of Densely Functionalized Spirooxindole-Fused Thiazolidines.
;
_journal_issue 2
_journal_name_full 'ACS combinatorial science'
_journal_page_first 98
_journal_page_last 105
_journal_paper_doi 10.1021/acscombsci.7b00179
_journal_volume 20
_journal_year 2018
_chemical_formula_moiety 'C23 H31 N3 O3 S,H2 O'
_chemical_formula_sum 'C23 H33 N3 O4 S'
_chemical_formula_weight 447.58
_chemical_name_systematic
;
N-(tert-butyl)-3'-(cyclohexanecarbonyl)-1-methyl
-2-oxospiro[indoline-3,2'-thiazolidine]-4'-carboxamide
;
_space_group_crystal_system monoclinic
_space_group_IT_number 14
_space_group_name_Hall '-P 2ybc'
_space_group_name_H-M_alt 'P 1 21/c 1'
_symmetry_space_group_name_Hall '-P 2ybc'
_symmetry_space_group_name_H-M 'P 1 21/c 1'
_atom_sites_solution_hydrogens mixed
_atom_sites_solution_primary direct
_atom_sites_solution_secondary difmap
_audit_conform_dict_location ftp://ftp.iucr.org/pub/cif_core.dic
_audit_conform_dict_name cif_core.dic
_audit_conform_dict_version 2.4.5
_audit_creation_date 2016-04-18
_audit_creation_method SHELXL-2014/4
_cell_angle_alpha 90
_cell_angle_beta 91.6320(13)
_cell_angle_gamma 90
_cell_formula_units_Z 4
_cell_length_a 19.4350(3)
_cell_length_b 13.1120(4)
_cell_length_c 9.5750(6)
_cell_measurement_reflns_used 8331
_cell_measurement_temperature 293(2)
_cell_measurement_theta_max 26.036
_cell_measurement_theta_min 2.612
_cell_volume 2439.02(17)
_computing_cell_refinement 'SAINT+ (Bruker AXS, Madison (USA) 1994-1996)'
_computing_data_collection 'SAINT+ (Bruker AXS, Madison (USA) 1994-1996)'
_computing_data_reduction 'SAINT+ (Bruker AXS, Madison (USA) 1994-1996)'
_computing_molecular_graphics 'DIAMOND v3.2k (Brandenburg,Bonn,DE, 1997-2014)'
_computing_structure_refinement 'SHELXL-2014/4 (Sheldrick, 2014)'
_computing_structure_solution 'SHELXS-2014/4 (Sheldrick, 2014)'
_diffrn_ambient_temperature 293(2)
_diffrn_measured_fraction_theta_full 1.000
_diffrn_measured_fraction_theta_max 0.999
_diffrn_measurement_device_type 'Bruker AXS Smart Apex II'
_diffrn_measurement_method \w-scan
_diffrn_radiation_type MoK\a
_diffrn_radiation_wavelength 0.71073
_diffrn_reflns_av_R_equivalents 0.0218
_diffrn_reflns_av_unetI/netI 0.0144
_diffrn_reflns_Laue_measured_fraction_full 1.000
_diffrn_reflns_Laue_measured_fraction_max 0.999
_diffrn_reflns_limit_h_max 25
_diffrn_reflns_limit_h_min -25
_diffrn_reflns_limit_k_max 17
_diffrn_reflns_limit_k_min -17
_diffrn_reflns_limit_l_max 12
_diffrn_reflns_limit_l_min -12
_diffrn_reflns_number 36491
_diffrn_reflns_point_group_measured_fraction_full 1.000
_diffrn_reflns_point_group_measured_fraction_max 0.999
_diffrn_reflns_theta_full 25.242
_diffrn_reflns_theta_max 27.563
_diffrn_reflns_theta_min 1.874
_diffrn_source 'Sealed X-ray tube'
_exptl_absorpt_coefficient_mu 0.165
_exptl_absorpt_correction_T_max 1.0000
_exptl_absorpt_correction_T_min 0.9578
_exptl_absorpt_correction_type empirical
_exptl_absorpt_process_details 'Sadabs (Bruker, 2008/1)'
_exptl_crystal_colour colourless
_exptl_crystal_density_diffrn 1.219
_exptl_crystal_description prism
_exptl_crystal_F_000 960
_exptl_crystal_size_max 0.525
_exptl_crystal_size_mid 0.150
_exptl_crystal_size_min 0.100
_exptl_transmission_factor_max 1.0000
_exptl_transmission_factor_min 0.9578
_refine_diff_density_max 0.174
_refine_diff_density_min -0.172
_refine_diff_density_rms 0.031
_refine_ls_extinction_method none
_refine_ls_goodness_of_fit_ref 1.052
_refine_ls_hydrogen_treatment mixed
_refine_ls_matrix_type full
_refine_ls_number_parameters 378
_refine_ls_number_reflns 5633
_refine_ls_number_restraints 0
_refine_ls_restrained_S_all 1.052
_refine_ls_R_factor_all 0.0528
_refine_ls_R_factor_gt 0.0388
_refine_ls_shift/su_max 0.001
_refine_ls_shift/su_mean 0.000
_refine_ls_structure_factor_coef Fsqd
_refine_ls_weighting_details 'w=1/[\s^2^(Fo^2^)+(0.0592P)^2^+0.3287P] where P=(Fo^2^+2Fc^2^)/3'
_refine_ls_weighting_scheme calc
_refine_ls_wR_factor_gt 0.1060
_refine_ls_wR_factor_ref 0.1158
_reflns_Friedel_coverage 0.000
_reflns_number_gt 4260
_reflns_number_total 5633
_reflns_threshold_expression 'I > 2\s(I)'
_cod_data_source_file co7b00179_si_001.cif
_cod_data_source_block AF012B
_cod_depositor_comments 'Adding full bibliography for 4514375--4514376.cif.'
_cod_database_code 4514376
_shelx_space_group_comment
;
The symmetry employed for this shelxl refinement is uniquely defined
by the following loop, which should always be used as a source of
symmetry information in preference to the above space-group names.
They are only intended as comments.
;
_shelxl_version_number 2014/4

loop_
_space_group_symop_operation_xyz
'x, y, z'
'-x, y+1/2, -z+1/2'
'-x, -y, -z'
'x, -y-1/2, z-1/2'

loop_
_atom_site_label
_atom_site_type_symbol
_atom_site_fract_x
_atom_site_fract_y
_atom_site_fract_z
_atom_site_U_iso_or_equiv
_atom_site_adp_type
_atom_site_occupancy
_atom_site_site_symmetry_order
_atom_site_calc_flag
_atom_site_refinement_flags_posn
_atom_site_refinement_flags_adp
_atom_site_refinement_flags_occupancy
C1 C 0.10936(7) 0.36318(12) 0.40669(14) 0.0486(3) Uani 1 1 d . . .
C2 C 0.14987(6) 0.45247(11) 0.34466(13) 0.0457(3) Uani 1 1 d . . .
C3 C 0.14621(7) 0.53134(12) 0.45880(14) 0.0501(3) Uani 1 1 d . . .
C4 C 0.10042(7) 0.49644(12) 0.55709(14) 0.0504(3) Uani 1 1 d . . .
C5 C 0.08275(9) 0.55600(16) 0.67017(17) 0.0675(5) Uani 1 1 d . . .
C6 C 0.11239(10) 0.65183(18) 0.6805(2) 0.0811(6) Uani 1 1 d . . .
C7 C 0.15729(11) 0.68718(17) 0.5838(2) 0.0802(5) Uani 1 1 d . . .
C8 C 0.17466(9) 0.62667(14) 0.46996(18) 0.0645(4) Uani 1 1 d . . .
C9 C 0.22525(7) 0.42343(11) 0.14167(13) 0.0447(3) Uani 1 1 d . . .
C10 C 0.15237(7) 0.42127(14) 0.07754(15) 0.0565(4) Uani 1 1 d . . .
C11 C 0.26330(7) 0.38194(11) 0.38852(14) 0.0490(3) Uani 1 1 d . . .
C12 C 0.33577(7) 0.35755(12) 0.34495(16) 0.0528(3) Uani 1 1 d . . .
C13 C 0.38368(9) 0.44707(15) 0.3802(2) 0.0718(5) Uani 1 1 d . . .
C14 C 0.45702(10) 0.42269(18) 0.3371(3) 0.0861(6) Uani 1 1 d . . .
C15 C 0.48376(10) 0.32561(19) 0.4030(3) 0.0858(6) Uani 1 1 d . . .
C16 C 0.43625(10) 0.23781(19) 0.3733(4) 0.0948(7) Uani 1 1 d . . .
C17 C 0.36285(9) 0.26192(17) 0.4179(3) 0.0836(6) Uani 1 1 d . . .
C18 C 0.26655(7) 0.51739(10) 0.09683(13) 0.0460(3) Uani 1 1 d . . .
C19 C 0.33238(8) 0.58532(11) -0.10561(15) 0.0541(3) Uani 1 1 d . . .
C20 C 0.33899(12) 0.54638(16) -0.25462(18) 0.0823(6) Uani 1 1 d . . .
H20A H 0.3696(4) 0.5938(6) -0.3078(7) 0.123 Uiso 1 1 calc R U .
H20B H 0.3597(3) 0.4759(9) -0.25260(18) 0.123 Uiso 1 1 calc R U .
H20C H 0.2920(6) 0.54374(17) -0.3020(6) 0.123 Uiso 1 1 calc R U .
C21 C 0.40222(9) 0.58603(17) -0.0307(2) 0.0826(6) Uani 1 1 d . . .
H21A H 0.4339(4) 0.6367(6) -0.0787(6) 0.124 Uiso 1 1 calc R U .
H21B H 0.39655(11) 0.6074(3) 0.0712(13) 0.124 Uiso 1 1 calc R U .
H21C H 0.4233(3) 0.5146(9) -0.0339(2) 0.124 Uiso 1 1 calc R U .
C22 C 0.30066(12) 0.69100(15) -0.1075(2) 0.0861(6) Uani 1 1 d . . .
H22A H 0.3325(5) 0.7402(7) -0.1560(7) 0.129 Uiso 1 1 calc R U .
H22B H 0.2545(7) 0.68882(15) -0.1598(8) 0.129 Uiso 1 1 calc R U .
H22C H 0.29376(16) 0.7147(4) -0.0079(14) 0.129 Uiso 1 1 calc R U .
C23 C 0.02955(9) 0.33752(16) 0.6013(2) 0.0656(4) Uani 1 1 d . . .
H23A H 0.0123(16) 0.381(4) 0.687(8) 0.098 Uiso 0.18(3) 1 calc R U P
H23B H -0.013(4) 0.3174(19) 0.535(6) 0.098 Uiso 0.18(3) 1 calc R U P
H23C H 0.054(2) 0.270(6) 0.639(4) 0.098 Uiso 0.18(3) 1 calc R U P
H23D H -0.0155(16) 0.368(2) 0.599(3) 0.098 Uiso 0.82(3) 1 d . U P
H23E H 0.0465(15) 0.328(2) 0.696(3) 0.098 Uiso 0.82(3) 1 d . U P
H23F H 0.0277(14) 0.272(2) 0.563(3) 0.098 Uiso 0.82(3) 1 d . U P
N1 N 0.07810(6) 0.39728(10) 0.52207(12) 0.0521(3) Uani 1 1 d . . .
N2 N 0.21706(5) 0.42071(9) 0.29387(10) 0.0446(3) Uani 1 1 d . . .
N3 N 0.28699(6) 0.51195(9) -0.03537(12) 0.0498(3) Uani 1 1 d . . .
O1 O 0.10467(5) 0.27719(8) 0.35794(12) 0.0618(3) Uani 1 1 d . . .
O2 O 0.24581(5) 0.36990(10) 0.51012(10) 0.0675(3) Uani 1 1 d . . .
O3 O 0.28003(6) 0.58707(8) 0.17768(11) 0.0660(3) Uani 1 1 d . . .
S1 S 0.10301(2) 0.50104(3) 0.19055(4) 0.05888(13) Uani 1 1 d . . .
H3 H 0.2705(8) 0.4624(13) -0.0867(17) 0.057(4) Uiso 1 1 d . . .
H5 H 0.0528(10) 0.5310(14) 0.735(2) 0.074(5) Uiso 1 1 d . . .
H6 H 0.0993(11) 0.6931(16) 0.757(2) 0.100(7) Uiso 1 1 d . . .
H7 H 0.1801(11) 0.7533(17) 0.594(2) 0.088(6) Uiso 1 1 d . . .
H8 H 0.2057(10) 0.6463(14) 0.4013(19) 0.075(5) Uiso 1 1 d . . .
H9 H 0.2493(7) 0.3613(11) 0.1116(15) 0.047(4) Uiso 1 1 d . . .
H10A H 0.1502(8) 0.4511(13) -0.0193(19) 0.066(5) Uiso 1 1 d . . .
H10B H 0.1358(9) 0.3507(15) 0.0759(18) 0.069(5) Uiso 1 1 d . . .
H12 H 0.3366(10) 0.3476(14) 0.241(2) 0.079(5) Uiso 1 1 d . . .
H13A H 0.3853(11) 0.4512(17) 0.478(3) 0.098(7) Uiso 1 1 d . . .
H13B H 0.3663(11) 0.5123(16) 0.333(2) 0.085(6) Uiso 1 1 d . . .
H14A H 0.4892(13) 0.4836(18) 0.349(2) 0.108(7) Uiso 1 1 d . . .
H14B H 0.4548(10) 0.4107(15) 0.228(2) 0.089(6) Uiso 1 1 d . . .
H15A H 0.4881(13) 0.341(2) 0.505(3) 0.121(9) Uiso 1 1 d . . .
H15B H 0.5296(13) 0.3070(16) 0.369(2) 0.098(6) Uiso 1 1 d . . .
H16A H 0.4518(14) 0.180(2) 0.425(3) 0.120(9) Uiso 1 1 d . . .
H16B H 0.4321(13) 0.2277(19) 0.268(3) 0.115(9) Uiso 1 1 d . . .
H17A H 0.3615(15) 0.285(2) 0.525(3) 0.131(10) Uiso 1 1 d . . .
H17B H 0.3331(13) 0.2099(19) 0.395(2) 0.105(7) Uiso 1 1 d . . .
O4W O 0.21702(8) 0.35148(11) 0.78955(13) 0.0745(4) Uani 1 1 d . . .
H4A H 0.1831(13) 0.3115(18) 0.799(3) 0.100(8) Uiso 1 1 d . . .
H4B H 0.2263(12) 0.3559(18) 0.703(3) 0.103(7) Uiso 1 1 d . . .

loop_
_atom_site_aniso_label
_atom_site_aniso_U_11
_atom_site_aniso_U_22
_atom_site_aniso_U_33
_atom_site_aniso_U_23
_atom_site_aniso_U_13
_atom_site_aniso_U_12
C1 0.0399(6) 0.0617(9) 0.0447(7) 0.0015(6) 0.0091(5) 0.0001(6)
C2 0.0401(6) 0.0591(8) 0.0385(6) -0.0015(6) 0.0113(5) -0.0008(6)
C3 0.0430(7) 0.0640(8) 0.0438(7) -0.0043(6) 0.0091(5) 0.0040(6)
C4 0.0400(6) 0.0700(9) 0.0416(7) -0.0020(6) 0.0069(5) 0.0068(6)
C5 0.0539(8) 0.1020(14) 0.0473(8) -0.0107(8) 0.0147(7) 0.0129(9)
C6 0.0734(11) 0.1002(15) 0.0701(11) -0.0362(11) 0.0110(9) 0.0108(10)
C7 0.0722(11) 0.0817(13) 0.0873(13) -0.0320(11) 0.0111(10) -0.0021(10)
C8 0.0581(9) 0.0702(10) 0.0659(10) -0.0145(8) 0.0143(8) -0.0039(8)
C9 0.0461(7) 0.0538(8) 0.0349(6) -0.0029(5) 0.0127(5) -0.0031(6)
C10 0.0498(8) 0.0794(11) 0.0406(7) -0.0051(7) 0.0099(6) -0.0097(7)
C11 0.0448(7) 0.0619(8) 0.0408(7) 0.0000(6) 0.0098(5) -0.0015(6)
C12 0.0434(7) 0.0693(9) 0.0463(7) -0.0015(6) 0.0090(6) 0.0019(6)
C13 0.0541(9) 0.0736(12) 0.0883(14) 0.0032(10) 0.0127(9) -0.0046(8)
C14 0.0507(9) 0.0934(15) 0.1150(18) 0.0174(13) 0.0179(10) -0.0078(9)
C15 0.0463(9) 0.1054(16) 0.1057(17) 0.0204(13) 0.0040(10) -0.0002(9)
C16 0.0552(10) 0.0834(14) 0.146(2) 0.0101(15) 0.0026(12) 0.0115(10)
C17 0.0481(9) 0.0712(12) 0.131(2) 0.0198(12) 0.0036(10) -0.0020(8)
C18 0.0447(7) 0.0532(8) 0.0406(6) 0.0006(6) 0.0098(5) -0.0006(5)
C19 0.0573(8) 0.0561(8) 0.0497(8) 0.0060(6) 0.0163(6) -0.0072(6)
C20 0.1019(14) 0.0920(13) 0.0550(9) 0.0019(9) 0.0347(9) -0.0245(11)
C21 0.0571(10) 0.1054(15) 0.0858(13) 0.0098(11) 0.0106(9) -0.0154(10)
C22 0.1063(15) 0.0660(11) 0.0870(13) 0.0180(10) 0.0200(11) 0.0076(10)
C23 0.0490(8) 0.0863(12) 0.0627(10) 0.0240(9) 0.0224(7) 0.0078(8)
N1 0.0419(6) 0.0713(8) 0.0440(6) 0.0065(5) 0.0155(5) 0.0030(5)
N2 0.0400(5) 0.0589(6) 0.0357(5) -0.0011(5) 0.0134(4) 0.0000(5)
N3 0.0550(7) 0.0551(7) 0.0401(6) -0.0020(5) 0.0145(5) -0.0114(5)
O1 0.0572(6) 0.0617(7) 0.0672(7) -0.0040(5) 0.0161(5) -0.0073(5)
O2 0.0578(6) 0.1056(9) 0.0396(5) 0.0086(5) 0.0134(4) 0.0076(6)
O3 0.0856(8) 0.0624(6) 0.0509(6) -0.0128(5) 0.0176(5) -0.0178(6)
S1 0.0479(2) 0.0844(3) 0.0447(2) 0.00645(17) 0.00870(15) 0.00754(17)
O4W 0.0864(9) 0.0928(9) 0.0450(6) -0.0020(6) 0.0127(6) -0.0244(7)

loop_
_atom_type_symbol
_atom_type_description
_atom_type_scat_dispersion_real
_atom_type_scat_dispersion_imag
_atom_type_scat_source
C C 0.0033 0.0016 'International Tables Vol C Tables 4.2.6.8 and 6.1.1.4'
H H 0.0000 0.0000 'International Tables Vol C Tables 4.2.6.8 and 6.1.1.4'
N N 0.0061 0.0033 'International Tables Vol C Tables 4.2.6.8 and 6.1.1.4'
O O 0.0106 0.0060 'International Tables Vol C Tables 4.2.6.8 and 6.1.1.4'
S S 0.1246 0.1234 'International Tables Vol C Tables 4.2.6.8 and 6.1.1.4'

loop_
_geom_angle_atom_site_label_1
_geom_angle_atom_site_label_2
_geom_angle_atom_site_label_3
_geom_angle
O1 C1 N1 125.91(13)
O1 C1 C2 125.97(12)
N1 C1 C2 108.08(12)
N2 C2 C3 119.73(11)
N2 C2 C1 112.45(11)
C3 C2 C1 101.93(10)
N2 C2 S1 105.03(8)
C3 C2 S1 108.29(10)
C1 C2 S1 109.16(9)
C8 C3 C4 120.80(14)
C8 C3 C2 130.93(13)
C4 C3 C2 108.01(12)
C5 C4 C3 121.38(15)
C5 C4 N1 128.66(14)
C3 C4 N1 109.96(12)
C6 C5 C4 117.07(16)
C6 C5 H5 122.8(12)
C4 C5 H5 120.1(12)
C7 C6 C5 122.04(17)
C7 C6 H6 121.1(13)
C5 C6 H6 116.8(13)
C6 C7 C8 120.5(2)
C6 C7 H7 121.7(12)
C8 C7 H7 117.8(13)
C3 C8 C7 118.23(17)
C3 C8 H8 117.4(11)
C7 C8 H8 124.3(11)
N2 C9 C10 105.82(10)
N2 C9 C18 111.59(11)
C10 C9 C18 112.82(12)
N2 C9 H9 109.6(8)
C10 C9 H9 108.0(8)
C18 C9 H9 108.9(8)
C9 C10 S1 104.55(10)
C9 C10 H10A 112.2(10)
S1 C10 H10A 108.6(10)
C9 C10 H10B 108.9(10)
S1 C10 H10B 112.2(10)
H10A C10 H10B 110.3(14)
O2 C11 N2 118.93(12)
O2 C11 C12 121.13(13)
N2 C11 C12 119.91(11)
C11 C12 C17 111.09(13)
C11 C12 C13 110.02(13)
C17 C12 C13 109.31(15)
C11 C12 H12 110.0(11)
C17 C12 H12 109.4(10)
C13 C12 H12 107.0(11)
C14 C13 C12 110.26(17)
C14 C13 H13A 106.1(14)
C12 C13 H13A 105.5(14)
C14 C13 H13B 110.7(12)
C12 C13 H13B 110.8(11)
H13A C13 H13B 113.3(18)
C15 C14 C13 112.12(17)
C15 C14 H14A 114.2(13)
C13 C14 H14A 112.2(14)
C15 C14 H14B 107.0(11)
C13 C14 H14B 106.7(11)
H14A C14 H14B 103.8(18)
C16 C15 C14 111.47(19)
C16 C15 H15A 112.3(16)
C14 C15 H15A 104.7(16)
C16 C15 H15B 107.6(13)
C14 C15 H15B 111.9(13)
H15A C15 H15B 109(2)
C15 C16 C17 111.2(2)
C15 C16 H16A 109.4(16)
C17 C16 H16A 107.8(16)
C15 C16 H16B 108.7(15)
C17 C16 H16B 104.8(15)
H16A C16 H16B 115(2)
C12 C17 C16 110.76(18)
C12 C17 H17A 100.7(15)
C16 C17 H17A 112.0(16)
C12 C17 H17B 107.4(15)
C16 C17 H17B 111.5(15)
H17A C17 H17B 114(2)
O3 C18 N3 125.09(13)
O3 C18 C9 121.77(12)
N3 C18 C9 113.10(12)
N3 C19 C22 110.62(13)
N3 C19 C21 109.02(13)
C22 C19 C21 110.97(16)
N3 C19 C20 105.96(13)
C22 C19 C20 109.87(15)
C21 C19 C20 110.29(15)
C19 C20 H20A 109.5
C19 C20 H20B 109.5
H20A C20 H20B 109.5
C19 C20 H20C 109.5
H20A C20 H20C 109.5
H20B C20 H20C 109.5
C19 C21 H21A 109.5
C19 C21 H21B 109.5
H21A C21 H21B 109.5
C19 C21 H21C 109.5
H21A C21 H21C 109.5
H21B C21 H21C 109.5
C19 C22 H22A 109.5
C19 C22 H22B 109.5
H22A C22 H22B 109.5
C19 C22 H22C 109.5
H22A C22 H22C 109.5
H22B C22 H22C 109.5
N1 C23 H23A 109.5
N1 C23 H23B 109.5
H23A C23 H23B 109.5
N1 C23 H23C 109.5
H23A C23 H23C 109.5
H23B C23 H23C 109.5
N1 C23 H23D 111.3(16)
H23A C23 H23D 59.2
H23B C23 H23D 52.7
H23C C23 H23D 139.1
N1 C23 H23E 110.4(17)
H23A C23 H23E 56.5
H23B C23 H23E 140.2
H23C C23 H23E 55.6
H23D C23 H23E 111(2)
N1 C23 H23F 108.2(17)
H23A C23 H23F 141.9
H23B C23 H23F 61.4
H23C C23 H23F 51.6
H23D C23 H23F 111(2)
H23E C23 H23F 105(2)
C1 N1 C4 110.94(11)
C1 N1 C23 124.09(14)
C4 N1 C23 124.94(13)
C11 N2 C2 117.64(10)
C11 N2 C9 125.63(10)
C2 N2 C9 116.36(10)
C18 N3 C19 126.27(12)
C18 N3 H3 117.3(11)
C19 N3 H3 116.3(11)
C10 S1 C2 91.21(7)
H4A O4W H4B 109(2)

loop_
_geom_bond_atom_site_label_1
_geom_bond_atom_site_label_2
_geom_bond_distance
C1 O1 1.2227(18)
C1 N1 1.3520(17)
C1 C2 1.5395(19)
C2 N2 1.4667(15)
C2 C3 1.5077(19)
C2 S1 1.8264(14)
C3 C8 1.370(2)
C3 C4 1.3908(19)
C4 C5 1.386(2)
C4 N1 1.4081(19)
C5 C6 1.385(3)
C5 H5 0.925(19)
C6 C7 1.371(3)
C6 H6 0.95(2)
C7 C8 1.397(2)
C7 H7 0.98(2)
C8 H8 0.941(19)
C9 N2 1.4709(15)
C9 C10 1.528(2)
C9 C18 1.5383(19)
C9 H9 0.986(15)
C10 S1 1.8011(16)
C10 H10A 1.006(18)
C10 H10B 0.980(19)
C11 O2 1.2324(16)
C11 N2 1.3568(18)
C11 C12 1.5143(18)
C12 C17 1.522(3)
C12 C13 1.530(2)
C12 H12 1.001(19)
C13 C14 1.529(3)
C13 H13A 0.94(2)
C13 H13B 1.02(2)
C14 C15 1.507(3)
C14 H14A 1.02(3)
C14 H14B 1.06(2)
C15 C16 1.498(3)
C15 H15A 0.99(3)
C15 H15B 0.99(2)
C16 C17 1.534(3)
C16 H16A 0.95(3)
C16 H16B 1.02(3)
C17 H17A 1.07(3)
C17 H17B 0.91(3)
C18 O3 1.2211(17)
C18 N3 1.3393(17)
C19 N3 1.4797(17)
C19 C22 1.516(3)
C19 C21 1.517(2)
C19 C20 1.524(2)
C20 H20A 1.008(12)
C20 H20B 1.008(12)
C20 H20C 1.008(12)
C21 H21A 1.024(13)
C21 H21B 1.024(13)
C21 H21C 1.024(13)
C22 H22A 1.016(14)
C22 H22B 1.016(14)
C22 H22C 1.016(14)
C23 N1 1.4560(19)
C23 H23A 1.07(10)
C23 H23B 1.07(10)
C23 H23C 1.07(10)
C23 H23D 0.96(3)
C23 H23E 0.96(3)
C23 H23F 0.94(3)
N3 H3 0.870(17)
O4W H4A 0.85(3)
O4W H4B 0.85(3)

loop_
_geom_torsion_atom_site_label_1
_geom_torsion_atom_site_label_2
_geom_torsion_atom_site_label_3
_geom_torsion_atom_site_label_4
_geom_torsion
O1 C1 C2 N2 -42.06(19)
N1 C1 C2 N2 139.83(11)
O1 C1 C2 C3 -171.54(14)
N1 C1 C2 C3 10.36(14)
O1 C1 C2 S1 74.08(16)
N1 C1 C2 S1 -104.03(11)
N2 C2 C3 C8 52.3(2)
C1 C2 C3 C8 177.06(16)
S1 C2 C3 C8 -67.91(18)
N2 C2 C3 C4 -133.68(13)
C1 C2 C3 C4 -8.92(14)
S1 C2 C3 C4 106.10(11)
C8 C3 C4 C5 -0.9(2)
C2 C3 C4 C5 -175.59(14)
C8 C3 C4 N1 179.49(14)
C2 C3 C4 N1 4.75(16)
C3 C4 C5 C6 0.3(2)
N1 C4 C5 C6 179.92(15)
C4 C5 C6 C7 0.0(3)
C5 C6 C7 C8 0.2(3)
C4 C3 C8 C7 1.0(2)
C2 C3 C8 C7 174.36(17)
C6 C7 C8 C3 -0.6(3)
N2 C9 C10 S1 38.96(14)
C18 C9 C10 S1 -83.32(12)
O2 C11 C12 C17 38.6(2)
N2 C11 C12 C17 -143.44(17)
O2 C11 C12 C13 -82.55(19)
N2 C11 C12 C13 95.38(17)
C11 C12 C13 C14 179.72(16)
C17 C12 C13 C14 57.5(2)
C12 C13 C14 C15 -56.0(3)
C13 C14 C15 C16 54.6(3)
C14 C15 C16 C17 -54.6(3)
C11 C12 C17 C16 -179.96(19)
C13 C12 C17 C16 -58.4(3)
C15 C16 C17 C12 57.3(3)
N2 C9 C18 O3 -10.83(18)
C10 C9 C18 O3 108.16(15)
N2 C9 C18 N3 167.21(12)
C10 C9 C18 N3 -73.80(15)
O1 C1 N1 C4 173.69(14)
C2 C1 N1 C4 -8.20(15)
O1 C1 N1 C23 -4.5(2)
C2 C1 N1 C23 173.60(13)
C5 C4 N1 C1 -177.31(15)
C3 C4 N1 C1 2.31(16)
C5 C4 N1 C23 0.9(2)
C3 C4 N1 C23 -179.51(14)
O2 C11 N2 C2 3.9(2)
C12 C11 N2 C2 -174.03(12)
O2 C11 N2 C9 -168.83(13)
C12 C11 N2 C9 13.2(2)
C3 C2 N2 C11 57.51(17)
C1 C2 N2 C11 -62.07(15)
S1 C2 N2 C11 179.34(10)
C3 C2 N2 C9 -129.04(13)
C1 C2 N2 C9 111.39(13)
S1 C2 N2 C9 -7.20(14)
C10 C9 N2 C11 152.16(14)
C18 C9 N2 C11 -84.77(16)
C10 C9 N2 C2 -20.70(16)
C18 C9 N2 C2 102.36(13)
O3 C18 N3 C19 3.6(2)
C9 C18 N3 C19 -174.38(13)
C22 C19 N3 C18 -60.0(2)
C21 C19 N3 C18 62.3(2)
C20 C19 N3 C18 -179.05(15)
C9 C10 S1 C2 -38.36(11)
N2 C2 S1 C10 26.52(10)
C3 C2 S1 C10 155.54(10)
C1 C2 S1 C10 -94.26(10)
